data_7012188
loop_
_publ_author_name
'Guzei, Ilia A.'
'Li, Kelin'
'Bikzhanova, Galina A.'
'Darkwa, James'
'Mapolie, Selwyn F.'

_publ_section_title
;
 Benzenedicarbonyl and benzenetricarbonyl linker pyrazolyl complexes of
 palladium(II): synthesis, X-ray structures and evaluation as ethylene
 polymerisation catalysts
;
_journal_coden_ASTM DTARAF
_journal_issue 4
_journal_name_full 'Dalton Transactions'
_journal_page_first 715
_journal_page_last 722
_journal_paper_doi 10.1039/b208376k
_journal_year 2003
_chemical_formula_sum 'C30 H42 N4 O2'
_chemical_formula_weight 490.68
_space_group_IT_number 14
_symmetry_space_group_name_Hall '-P 2yn'
_symmetry_space_group_name_H-M 'P 1 21/n 1'
_atom_sites_solution_hydrogens geom
_atom_sites_solution_primary direct
_atom_sites_solution_secondary difmap
_audit_creation_method SHELXL-97
_cell_angle_alpha 90.00
_cell_angle_beta 95.554(2)
_cell_angle_gamma 90.00
_cell_formula_units_Z 4
_cell_length_a 11.2718(11)
_cell_length_b 18.6937(18)
_cell_length_c 13.9240(15)
_cell_measurement_temperature 173(2)
_cell_volume 2920.2(5)
_computing_structure_refinement 'SHELXL-97 (Sheldrick, 1997)'
_computing_structure_solution 'SHELXS-97 (Sheldrick, 1990)'
_diffrn_ambient_temperature 173(2)
_diffrn_measured_fraction_theta_full 0.990
_diffrn_measured_fraction_theta_max 0.990
_diffrn_radiation_monochromator graphite
_diffrn_radiation_source 'fine-focus sealed tube'
_diffrn_radiation_type MoK\a
_diffrn_radiation_wavelength 0.71073
_diffrn_reflns_av_R_equivalents 0.0364
_diffrn_reflns_av_sigmaI/netI 0.0624
_diffrn_reflns_limit_h_max 13
_diffrn_reflns_limit_h_min -11
_diffrn_reflns_limit_k_max 11
_diffrn_reflns_limit_k_min -22
_diffrn_reflns_limit_l_max 16
_diffrn_reflns_limit_l_min -16
_diffrn_reflns_number 11835
_diffrn_reflns_theta_full 25.00
_diffrn_reflns_theta_max 25.00
_diffrn_reflns_theta_min 1.83
_exptl_absorpt_coefficient_mu 0.070
_exptl_absorpt_correction_T_max 0.9860
_exptl_absorpt_correction_T_min 0.9696
_exptl_absorpt_correction_type 'Empirical with SADABS'
_exptl_crystal_density_diffrn 1.116
_exptl_crystal_density_method 'not measured'
_exptl_crystal_F_000 1064
_exptl_crystal_size_max 0.44
_exptl_crystal_size_mid 0.42
_exptl_crystal_size_min 0.20
_refine_diff_density_max 0.228
_refine_diff_density_min -0.207
_refine_diff_density_rms 0.036
_refine_ls_extinction_method none
_refine_ls_goodness_of_fit_ref 1.042
_refine_ls_hydrogen_treatment mixed
_refine_ls_matrix_type full
_refine_ls_number_parameters 337
_refine_ls_number_reflns 5094
_refine_ls_number_restraints 0
_refine_ls_restrained_S_all 1.042
_refine_ls_R_factor_all 0.0645
_refine_ls_R_factor_gt 0.0464
_refine_ls_shift/su_max 0.000
_refine_ls_shift/su_mean 0.000
_refine_ls_structure_factor_coef Fsqd
_refine_ls_weighting_details 'calc w=1/[\s^2^(Fo^2^)+(0.0424P)^2^+0.5568P] where P=(Fo^2^+2Fc^2^)/3'
_refine_ls_weighting_scheme calc
_refine_ls_wR_factor_gt 0.1142
_refine_ls_wR_factor_ref 0.1210
_reflns_number_gt 3903
_reflns_number_total 5094
_reflns_threshold_expression >2sigma(I)
_cod_data_source_file b208376k.txt
_cod_data_source_block darr
_cod_database_code 7012188

loop_
_symmetry_equiv_pos_as_xyz
'x, y, z'
'-x+1/2, y+1/2, -z+1/2'
'-x, -y, -z'
'x-1/2, -y-1/2, z-1/2'

loop_
_atom_site_label
_atom_site_type_symbol
_atom_site_fract_x
_atom_site_fract_y
_atom_site_fract_z
_atom_site_U_iso_or_equiv
_atom_site_adp_type
_atom_site_occupancy
_atom_site_symmetry_multiplicity
_atom_site_calc_flag
_atom_site_refinement_flags
_atom_site_disorder_assembly
_atom_site_disorder_group
O1 O 0.85321(11) 0.23388(7) 0.23901(9) 0.0407(3) Uani 1 1 d . . .
O2 O 0.97183(11) 0.10011(8) 0.11090(9) 0.0462(4) Uani 1 1 d . . .
N1 N 0.79419(11) 0.23656(7) 0.39073(9) 0.0283(3) Uani 1 1 d . . .
N2 N 0.79953(12) 0.20008(7) 0.47798(9) 0.0293(3) Uani 1 1 d . . .
N3 N 0.79593(12) 0.09037(8) 0.17991(9) 0.0315(3) Uani 1 1 d . . .
N4 N 0.75207(12) 0.07721(7) 0.26721(9) 0.0300(3) Uani 1 1 d . . .
C1 C 0.61428(18) 0.30437(12) 0.21837(14) 0.0478(5) Uani 1 1 d . . .
H1A H 0.6708 0.2714 0.1926 0.072 Uiso 1 1 calc R . .
H1B H 0.5862 0.3390 0.1685 0.072 Uiso 1 1 calc R . .
H1C H 0.5463 0.2773 0.2382 0.072 Uiso 1 1 calc R . .
C2 C 0.78338(19) 0.38672(11) 0.27872(16) 0.0503(5) Uani 1 1 d . . .
H2A H 0.8218 0.4105 0.3363 0.075 Uiso 1 1 calc R . .
H2B H 0.7568 0.4228 0.2302 0.075 Uiso 1 1 calc R . .
H2C H 0.8403 0.3543 0.2523 0.075 Uiso 1 1 calc R . .
C3 C 0.5854(2) 0.39742(12) 0.33966(16) 0.0546(6) Uani 1 1 d . . .
H3A H 0.5146 0.3715 0.3563 0.082 Uiso 1 1 calc R . .
H3B H 0.5624 0.4316 0.2878 0.082 Uiso 1 1 calc R . .
H3C H 0.6212 0.4232 0.3965 0.082 Uiso 1 1 calc R . .
C4 C 0.67617(16) 0.34405(10) 0.30578(13) 0.0373(4) Uani 1 1 d . . .
C5 C 0.71075(14) 0.29266(9) 0.38845(12) 0.0294(4) Uani 1 1 d . . .
C6 C 0.66753(15) 0.29057(9) 0.47556(12) 0.0321(4) Uani 1 1 d . . .
H6 H 0.6100 0.3222 0.4976 0.038 Uiso 1 1 calc R . .
C7 C 0.72336(14) 0.23287(9) 0.52818(12) 0.0296(4) Uani 1 1 d . . .
C8 C 0.70257(16) 0.20922(10) 0.62872(12) 0.0376(4) Uani 1 1 d . . .
C9 C 0.7390(3) 0.27130(13) 0.69755(15) 0.0676(7) Uani 1 1 d . . .
H9A H 0.8238 0.2818 0.6952 0.101 Uiso 1 1 calc R . .
H9B H 0.7246 0.2579 0.7635 0.101 Uiso 1 1 calc R . .
H9C H 0.6917 0.3138 0.6779 0.101 Uiso 1 1 calc R . .
C10 C 0.57002(18) 0.19309(14) 0.63154(15) 0.0567(6) Uani 1 1 d . . .
H10A H 0.5235 0.2365 0.6154 0.085 Uiso 1 1 calc R . .
H10B H 0.5557 0.1770 0.6964 0.085 Uiso 1 1 calc R . .
H10C H 0.5459 0.1555 0.5847 0.085 Uiso 1 1 calc R . .
C11 C 0.77472(17) 0.14287(11) 0.65780(13) 0.0428(5) Uani 1 1 d . . .
H11A H 0.7498 0.1035 0.6139 0.064 Uiso 1 1 calc R . .
H11B H 0.7614 0.1294 0.7239 0.064 Uiso 1 1 calc R . .
H11C H 0.8596 0.1528 0.6544 0.064 Uiso 1 1 calc R . .
C12 C 0.86592(14) 0.21169(9) 0.32117(12) 0.0300(4) Uani 1 1 d . . .
C13 C 0.96060(14) 0.15817(9) 0.35007(12) 0.0300(4) Uani 1 1 d . . .
C14 C 1.03515(15) 0.16321(10) 0.43459(13) 0.0394(4) Uani 1 1 d . . .
H14 H 1.0204 0.1987 0.4808 0.047 Uiso 1 1 calc R . .
C15 C 1.13082(17) 0.11736(12) 0.45282(14) 0.0475(5) Uani 1 1 d . . .
H15 H 1.1807 0.1212 0.5116 0.057 Uiso 1 1 calc R . .
C16 C 1.15386(17) 0.06659(12) 0.38674(15) 0.0478(5) Uani 1 1 d . . .
H16 H 1.2185 0.0344 0.4003 0.057 Uiso 1 1 calc R . .
C17 C 1.08316(16) 0.06194(10) 0.29997(14) 0.0388(4) Uani 1 1 d . . .
H17 H 1.1010 0.0275 0.2533 0.047 Uiso 1 1 calc R . .
C18 C 0.98661(14) 0.10719(9) 0.28085(12) 0.0309(4) Uani 1 1 d . . .
C19 C 0.91972(15) 0.10042(9) 0.18251(12) 0.0332(4) Uani 1 1 d . . .
C20 C 0.7786(2) 0.18178(12) -0.01330(14) 0.0538(6) Uani 1 1 d . . .
H20A H 0.7357 0.2201 0.0166 0.081 Uiso 1 1 calc R . .
H20B H 0.7801 0.1918 -0.0823 0.081 Uiso 1 1 calc R . .
H20C H 0.8604 0.1791 0.0175 0.081 Uiso 1 1 calc R . .
C21 C 0.5887(2) 0.11661(15) -0.05191(15) 0.0639(7) Uani 1 1 d . . .
H21A H 0.5474 0.0707 -0.0482 0.096 Uiso 1 1 calc R . .
H21B H 0.5933 0.1293 -0.1197 0.096 Uiso 1 1 calc R . .
H21C H 0.5447 0.1537 -0.0206 0.096 Uiso 1 1 calc R . .
C22 C 0.7782(2) 0.04872(13) -0.04678(14) 0.0561(6) Uani 1 1 d . . .
H22A H 0.8597 0.0442 -0.0159 0.084 Uiso 1 1 calc R . .
H22B H 0.7805 0.0583 -0.1158 0.084 Uiso 1 1 calc R . .
H22C H 0.7346 0.0041 -0.0384 0.084 Uiso 1 1 calc R . .
C23 C 0.71546(18) 0.11036(11) -0.00047(13) 0.0455(5) Uani 1 1 d . . .
C24 C 0.70410(16) 0.09521(10) 0.10572(12) 0.0363(4) Uani 1 1 d . . .
C25 C 0.60313(16) 0.08439(10) 0.14903(12) 0.0363(4) Uani 1 1 d . . .
H25 H 0.5242 0.0844 0.1182 0.044 Uiso 1 1 calc R . .
C26 C 0.63623(15) 0.07305(9) 0.24865(12) 0.0307(4) Uani 1 1 d . . .
C27 C 0.55770(15) 0.05883(10) 0.32819(12) 0.0333(4) Uani 1 1 d . . .
C28 C 0.46243(17) 0.00403(11) 0.29339(15) 0.0457(5) Uani 1 1 d . . .
H28A H 0.4113 0.0239 0.2389 0.069 Uiso 1 1 calc R . .
H28B H 0.4140 -0.0073 0.3461 0.069 Uiso 1 1 calc R . .
H28C H 0.5009 -0.0396 0.2728 0.069 Uiso 1 1 calc R . .
C29 C 0.63268(17) 0.03011(11) 0.41732(13) 0.0434(5) Uani 1 1 d . . .
H29A H 0.6653 -0.0168 0.4026 0.065 Uiso 1 1 calc R . .
H29B H 0.5826 0.0254 0.4707 0.065 Uiso 1 1 calc R . .
H29C H 0.6982 0.0633 0.4357 0.065 Uiso 1 1 calc R . .
C30 C 0.49793(18) 0.12853(11) 0.35404(15) 0.0460(5) Uani 1 1 d . . .
H30A H 0.5590 0.1631 0.3784 0.069 Uiso 1 1 calc R . .
H30B H 0.4441 0.1193 0.4039 0.069 Uiso 1 1 calc R . .
H30C H 0.4523 0.1480 0.2965 0.069 Uiso 1 1 calc R . .

loop_
_atom_site_aniso_label
_atom_site_aniso_U_11
_atom_site_aniso_U_22
_atom_site_aniso_U_33
_atom_site_aniso_U_23
_atom_site_aniso_U_13
_atom_site_aniso_U_12
O1 0.0468(8) 0.0367(7) 0.0404(7) 0.0098(6) 0.0141(6) 0.0069(6)
O2 0.0403(8) 0.0625(10) 0.0377(7) -0.0018(6) 0.0138(6) -0.0041(7)
N1 0.0273(7) 0.0255(8) 0.0326(7) 0.0035(6) 0.0050(6) 0.0023(6)
N2 0.0290(7) 0.0280(8) 0.0308(7) 0.0020(6) 0.0025(6) 0.0009(6)
N3 0.0300(8) 0.0342(8) 0.0306(8) 0.0011(6) 0.0044(6) -0.0047(6)
N4 0.0308(8) 0.0300(8) 0.0294(7) 0.0008(6) 0.0035(6) -0.0033(6)
C1 0.0435(11) 0.0548(13) 0.0436(11) 0.0108(9) -0.0028(9) 0.0028(10)
C2 0.0519(12) 0.0328(11) 0.0671(14) 0.0174(10) 0.0111(10) -0.0003(9)
C3 0.0593(13) 0.0427(12) 0.0627(13) 0.0139(10) 0.0106(11) 0.0230(11)
C4 0.0368(10) 0.0308(10) 0.0447(10) 0.0095(8) 0.0056(8) 0.0057(8)
C5 0.0256(8) 0.0223(9) 0.0404(10) -0.0009(7) 0.0030(7) 0.0007(7)
C6 0.0286(9) 0.0259(9) 0.0422(10) -0.0026(7) 0.0059(7) 0.0052(7)
C7 0.0265(9) 0.0288(9) 0.0334(9) -0.0023(7) 0.0021(7) -0.0014(7)
C8 0.0414(10) 0.0410(11) 0.0308(9) 0.0002(8) 0.0048(8) 0.0069(8)
C9 0.108(2) 0.0568(15) 0.0374(11) -0.0110(10) 0.0019(12) 0.0083(14)
C10 0.0450(12) 0.0772(17) 0.0506(12) 0.0258(11) 0.0186(10) 0.0144(11)
C11 0.0428(11) 0.0481(12) 0.0377(10) 0.0083(9) 0.0044(8) 0.0056(9)
C12 0.0282(9) 0.0250(9) 0.0375(10) 0.0006(7) 0.0063(7) -0.0048(7)
C13 0.0233(8) 0.0305(10) 0.0367(9) -0.0009(7) 0.0053(7) -0.0004(7)
C14 0.0314(10) 0.0412(11) 0.0450(11) -0.0088(8) 0.0005(8) 0.0005(8)
C15 0.0321(10) 0.0616(14) 0.0467(11) -0.0073(10) -0.0069(8) 0.0079(9)
C16 0.0336(10) 0.0523(13) 0.0566(12) -0.0020(10) -0.0004(9) 0.0145(9)
C17 0.0321(10) 0.0356(11) 0.0495(11) -0.0062(8) 0.0072(8) 0.0032(8)
C18 0.0247(8) 0.0309(10) 0.0378(9) 0.0011(7) 0.0061(7) -0.0034(7)
C19 0.0327(9) 0.0319(10) 0.0360(10) 0.0007(7) 0.0082(8) -0.0019(8)
C20 0.0640(14) 0.0565(14) 0.0407(11) 0.0145(10) 0.0043(10) -0.0066(11)
C21 0.0648(15) 0.0877(19) 0.0360(11) 0.0118(11) -0.0110(10) -0.0118(13)
C22 0.0725(15) 0.0644(15) 0.0320(10) -0.0074(10) 0.0086(10) -0.0087(12)
C23 0.0510(12) 0.0543(13) 0.0305(10) 0.0045(9) 0.0003(8) -0.0110(10)
C24 0.0405(10) 0.0358(11) 0.0319(9) 0.0010(7) 0.0002(8) -0.0053(8)
C25 0.0332(10) 0.0385(11) 0.0359(10) 0.0025(8) -0.0035(8) -0.0051(8)
C26 0.0306(9) 0.0261(9) 0.0352(9) -0.0009(7) 0.0022(7) -0.0042(7)
C27 0.0290(9) 0.0332(10) 0.0380(10) -0.0012(8) 0.0055(7) -0.0036(8)
C28 0.0375(11) 0.0506(13) 0.0506(11) -0.0065(9) 0.0123(9) -0.0137(9)
C29 0.0452(11) 0.0496(12) 0.0366(10) 0.0074(9) 0.0102(8) -0.0035(9)
C30 0.0411(11) 0.0430(12) 0.0550(12) -0.0031(9) 0.0097(9) 0.0020(9)

loop_
_atom_type_symbol
_atom_type_description
_atom_type_scat_dispersion_real
_atom_type_scat_dispersion_imag
_atom_type_scat_source
C C 0.0033 0.0016 'International Tables Vol C Tables 4.2.6.8 and 6.1.1.4'
H H 0.0000 0.0000 'International Tables Vol C Tables 4.2.6.8 and 6.1.1.4'
N N 0.0061 0.0033 'International Tables Vol C Tables 4.2.6.8 and 6.1.1.4'
O O 0.0106 0.0060 'International Tables Vol C Tables 4.2.6.8 and 6.1.1.4'

loop_
_geom_angle_atom_site_label_1
_geom_angle_atom_site_label_2
_geom_angle_atom_site_label_3
_geom_angle
_geom_angle_site_symmetry_1
_geom_angle_site_symmetry_3
_geom_angle_publ_flag
N2 N1 C12 117.58(13) . . ?
N2 N1 C5 110.97(12) . . ?
C12 N1 C5 131.42(14) . . ?
C7 N2 N1 105.17(13) . . ?
N4 N3 C24 111.19(13) . . ?
N4 N3 C19 116.20(13) . . ?
C24 N3 C19 132.48(14) . . ?
C26 N4 N3 105.83(13) . . ?
C5 C4 C2 111.48(15) . . ?
C5 C4 C1 111.01(15) . . ?
C2 C4 C1 111.54(16) . . ?
C5 C4 C3 107.90(14) . . ?
C2 C4 C3 107.68(16) . . ?
C1 C4 C3 107.00(16) . . ?
C6 C5 N1 104.87(14) . . ?
C6 C5 C4 127.57(15) . . ?
N1 C5 C4 127.56(14) . . ?
C5 C6 C7 107.80(15) . . ?
N2 C7 C6 111.18(14) . . ?
N2 C7 C8 121.78(15) . . ?
C6 C7 C8 127.03(15) . . ?
C7 C8 C11 111.11(15) . . ?
C7 C8 C10 108.77(15) . . ?
C11 C8 C10 109.39(17) . . ?
C7 C8 C9 107.56(16) . . ?
C11 C8 C9 110.33(17) . . ?
C10 C8 C9 109.63(18) . . ?
O1 C12 N1 121.05(15) . . ?
O1 C12 C13 120.07(15) . . ?
N1 C12 C13 118.87(14) . . ?
C14 C13 C18 118.69(16) . . ?
C14 C13 C12 123.03(16) . . ?
C18 C13 C12 117.48(15) . . ?
C13 C14 C15 120.91(17) . . ?
C16 C15 C14 120.26(18) . . ?
C15 C16 C17 120.08(18) . . ?
C18 C17 C16 120.34(17) . . ?
C17 C18 C13 119.65(16) . . ?
C17 C18 C19 116.08(15) . . ?
C13 C18 C19 124.18(15) . . ?
O2 C19 N3 122.71(16) . . ?
O2 C19 C18 120.82(16) . . ?
N3 C19 C18 116.36(14) . . ?
C24 C23 C22 110.82(17) . . ?
C24 C23 C20 111.04(16) . . ?
C22 C23 C20 111.66(17) . . ?
C24 C23 C21 107.72(16) . . ?
C22 C23 C21 107.92(18) . . ?
C20 C23 C21 107.48(18) . . ?
C25 C24 N3 104.85(15) . . ?
C25 C24 C23 127.85(17) . . ?
N3 C24 C23 127.29(16) . . ?
C24 C25 C26 107.78(16) . . ?
N4 C26 C25 110.34(15) . . ?
N4 C26 C27 120.74(15) . . ?
C25 C26 C27 128.91(15) . . ?
C26 C27 C30 109.09(15) . . ?
C26 C27 C28 109.26(14) . . ?
C30 C27 C28 109.53(15) . . ?
C26 C27 C29 109.91(14) . . ?
C30 C27 C29 109.28(15) . . ?
C28 C27 C29 109.75(16) . . ?

loop_
_geom_bond_atom_site_label_1
_geom_bond_atom_site_label_2
_geom_bond_distance
_geom_bond_site_symmetry_2
_geom_bond_publ_flag
O1 C12 1.212(2) . ?
O2 C19 1.205(2) . ?
N1 N2 1.3894(18) . ?
N1 C12 1.400(2) . ?
N1 C5 1.407(2) . ?
N2 C7 1.311(2) . ?
N3 N4 1.3780(19) . ?
N3 C24 1.393(2) . ?
N3 C19 1.405(2) . ?
N4 C26 1.309(2) . ?
C1 C4 1.534(3) . ?
C2 C4 1.525(3) . ?
C3 C4 1.536(3) . ?
C4 C5 1.521(2) . ?
C5 C6 1.351(2) . ?
C6 C7 1.417(2) . ?
C7 C8 1.508(2) . ?
C8 C11 1.517(3) . ?
C8 C10 1.528(3) . ?
C8 C9 1.535(3) . ?
C12 C13 1.490(2) . ?
C13 C14 1.381(2) . ?
C13 C18 1.406(2) . ?
C14 C15 1.382(3) . ?
C15 C16 1.364(3) . ?
C16 C17 1.384(3) . ?
C17 C18 1.384(2) . ?
C18 C19 1.503(2) . ?
C20 C23 1.532(3) . ?
C21 C23 1.539(3) . ?
C22 C23 1.527(3) . ?
C23 C24 1.523(2) . ?
C24 C25 1.354(3) . ?
C25 C26 1.417(2) . ?
C26 C27 1.507(2) . ?
C27 C30 1.526(3) . ?
C27 C28 1.529(3) . ?
C27 C29 1.530(2) . ?

loop_
_geom_torsion_atom_site_label_1
_geom_torsion_atom_site_label_2
_geom_torsion_atom_site_label_3
_geom_torsion_atom_site_label_4
_geom_torsion
_geom_torsion_site_symmetry_1
_geom_torsion_site_symmetry_2
_geom_torsion_site_symmetry_3
_geom_torsion_site_symmetry_4
_geom_torsion_publ_flag
C12 N1 N2 C7 -178.74(13) . . . . ?
C5 N1 N2 C7 -0.70(17) . . . . ?
C24 N3 N4 C26 0.68(18) . . . . ?
C19 N3 N4 C26 177.08(15) . . . . ?
N2 N1 C5 C6 1.12(18) . . . . ?
C12 N1 C5 C6 178.81(16) . . . . ?
N2 N1 C5 C4 -178.50(15) . . . . ?
C12 N1 C5 C4 -0.8(3) . . . . ?
C2 C4 C5 C6 120.73(19) . . . . ?
C1 C4 C5 C6 -114.3(2) . . . . ?
C3 C4 C5 C6 2.7(3) . . . . ?
C2 C4 C5 N1 -59.7(2) . . . . ?
C1 C4 C5 N1 65.3(2) . . . . ?
C3 C4 C5 N1 -177.78(17) . . . . ?
N1 C5 C6 C7 -1.06(18) . . . . ?
C4 C5 C6 C7 178.56(16) . . . . ?
N1 N2 C7 C6 0.01(18) . . . . ?
N1 N2 C7 C8 -179.95(15) . . . . ?
C5 C6 C7 N2 0.7(2) . . . . ?
C5 C6 C7 C8 -179.34(16) . . . . ?
N2 C7 C8 C11 -3.0(2) . . . . ?
C6 C7 C8 C11 177.02(17) . . . . ?
N2 C7 C8 C10 -123.51(18) . . . . ?
C6 C7 C8 C10 56.5(2) . . . . ?
N2 C7 C8 C9 117.82(19) . . . . ?
C6 C7 C8 C9 -62.1(2) . . . . ?
N2 N1 C12 O1 169.02(15) . . . . ?
C5 N1 C12 O1 -8.6(3) . . . . ?
N2 N1 C12 C13 -12.2(2) . . . . ?
C5 N1 C12 C13 170.25(16) . . . . ?
O1 C12 C13 C14 135.11(18) . . . . ?
N1 C12 C13 C14 -43.7(2) . . . . ?
O1 C12 C13 C18 -34.5(2) . . . . ?
N1 C12 C13 C18 146.67(15) . . . . ?
C18 C13 C14 C15 -2.5(3) . . . . ?
C12 C13 C14 C15 -172.02(17) . . . . ?
C13 C14 C15 C16 0.7(3) . . . . ?
C14 C15 C16 C17 1.6(3) . . . . ?
C15 C16 C17 C18 -2.0(3) . . . . ?
C16 C17 C18 C13 0.1(3) . . . . ?
C16 C17 C18 C19 176.80(17) . . . . ?
C14 C13 C18 C17 2.1(2) . . . . ?
C12 C13 C18 C17 172.21(15) . . . . ?
C14 C13 C18 C19 -174.31(16) . . . . ?
C12 C13 C18 C19 -4.2(2) . . . . ?
N4 N3 C19 O2 166.98(16) . . . . ?
C24 N3 C19 O2 -17.6(3) . . . . ?
N4 N3 C19 C18 -9.3(2) . . . . ?
C24 N3 C19 C18 166.13(18) . . . . ?
C17 C18 C19 O2 -49.0(2) . . . . ?
C13 C18 C19 O2 127.55(19) . . . . ?
C17 C18 C19 N3 127.38(17) . . . . ?
C13 C18 C19 N3 -56.1(2) . . . . ?
N4 N3 C24 C25 -0.32(19) . . . . ?
C19 N3 C24 C25 -175.94(18) . . . . ?
N4 N3 C24 C23 178.94(17) . . . . ?
C19 N3 C24 C23 3.3(3) . . . . ?
C22 C23 C24 C25 -114.1(2) . . . . ?
C20 C23 C24 C25 121.2(2) . . . . ?
C21 C23 C24 C25 3.8(3) . . . . ?
C22 C23 C24 N3 66.8(2) . . . . ?
C20 C23 C24 N3 -57.9(3) . . . . ?
C21 C23 C24 N3 -175.32(19) . . . . ?
N3 C24 C25 C26 -0.1(2) . . . . ?
C23 C24 C25 C26 -179.40(18) . . . . ?
N3 N4 C26 C25 -0.76(19) . . . . ?
N3 N4 C26 C27 179.93(15) . . . . ?
C24 C25 C26 N4 0.6(2) . . . . ?
C24 C25 C26 C27 179.83(17) . . . . ?
N4 C26 C27 C30 103.56(19) . . . . ?
C25 C26 C27 C30 -75.6(2) . . . . ?
N4 C26 C27 C28 -136.73(17) . . . . ?
C25 C26 C27 C28 44.1(2) . . . . ?
N4 C26 C27 C29 -16.2(2) . . . . ?
C25 C26 C27 C29 164.58(18) . . . . ?

loop_
_cod_related_entry_id
_cod_related_entry_database
_cod_related_entry_code
1 ChemSpider 21146490
